data_4121842
loop_
_publ_author_name
'Quan, Yangjian'
'Qiu, Zaozao'
'Xie, Zuowei'

_publ_section_title
;
 Transition-Metal-Mediated Three-Component Cascade Cyclization: Selective
 Cage B-C(sp(2)) Coupling of Carborane with Aromatics and Synthesis of
 Carborane-Fused Tricyclics.
;
_journal_issue 21
_journal_name_full 'Journal of the American Chemical Society'
_journal_page_first 7599
_journal_page_last 7602
_journal_paper_doi 10.1021/ja503489b
_journal_volume 136
_journal_year 2014
_chemical_formula_sum 'C19 H34 B10 Si'
_chemical_formula_weight 398.65
_chemical_name_systematic
; 
 ? 
;
_space_group_IT_number 2
_symmetry_cell_setting triclinic
_symmetry_space_group_name_Hall '-P 1'
_symmetry_space_group_name_H-M 'P -1'
_atom_sites_solution_hydrogens geom
_atom_sites_solution_primary direct
_atom_sites_solution_secondary difmap
_audit_creation_method SHELXL-97
_cell_angle_alpha 92.783(4)
_cell_angle_beta 98.275(4)
_cell_angle_gamma 105.007(4)
_cell_formula_units_Z 2
_cell_length_a 9.261(2)
_cell_length_b 10.710(2)
_cell_length_c 12.461(3)
_cell_measurement_reflns_used 54
_cell_measurement_temperature 173(2)
_cell_measurement_theta_max 15
_cell_measurement_theta_min 15
_cell_volume 1176.6(4)
_computing_cell_refinement 'BRUKER KAPPA APEXII DUO DIFFRACTOMETER'
_computing_data_collection 'BRUKER KAPPA APEXII DUO DIFFRACTOMETER'
_computing_data_reduction 'BRUKER KAPPA APEXII DUO DIFFRACTOMETER'
_computing_molecular_graphics 'SIEMENS SHELXTL'
_computing_publication_material 'SIEMENS SHELXTL'
_computing_structure_refinement 'SHELXL-97 (Sheldrick, 2008)'
_computing_structure_solution 'SHELXS-97 (Sheldrick, 2008)'
_diffrn_ambient_temperature 173(2)
_diffrn_measured_fraction_theta_full 0.977
_diffrn_measured_fraction_theta_max 0.977
_diffrn_measurement_device_type 'BRUKER KAPPA APEXII DUO DIFFRACTOMETER'
_diffrn_measurement_method 'PHI & OMEGA SCAN'
_diffrn_radiation_monochromator graphite
_diffrn_radiation_source 'fine-focus sealed tube'
_diffrn_radiation_type MoK\a
_diffrn_radiation_wavelength 0.71073
_diffrn_reflns_av_R_equivalents 0.0918
_diffrn_reflns_av_sigmaI/netI 0.1001
_diffrn_reflns_limit_h_max 11
_diffrn_reflns_limit_h_min -11
_diffrn_reflns_limit_k_max 12
_diffrn_reflns_limit_k_min -12
_diffrn_reflns_limit_l_max 8
_diffrn_reflns_limit_l_min -14
_diffrn_reflns_number 11506
_diffrn_reflns_theta_full 25.25
_diffrn_reflns_theta_max 25.25
_diffrn_reflns_theta_min 1.98
_exptl_absorpt_coefficient_mu 0.105
_exptl_absorpt_correction_T_max 0.7295
_exptl_absorpt_correction_T_min 0.5663
_exptl_absorpt_correction_type multi-scan
_exptl_crystal_colour colourless
_exptl_crystal_density_diffrn 1.125
_exptl_crystal_density_method 'not measured'
_exptl_crystal_description block
_exptl_crystal_F_000 424
_exptl_crystal_size_max 0.40
_exptl_crystal_size_mid 0.40
_exptl_crystal_size_min 0.30
_refine_diff_density_max 0.991
_refine_diff_density_min -0.420
_refine_diff_density_rms 0.080
_refine_ls_extinction_method none
_refine_ls_goodness_of_fit_ref 1.037
_refine_ls_hydrogen_treatment riding
_refine_ls_matrix_type full
_refine_ls_number_parameters 271
_refine_ls_number_reflns 4163
_refine_ls_number_restraints 0
_refine_ls_restrained_S_all 1.037
_refine_ls_R_factor_all 0.1133
_refine_ls_R_factor_gt 0.0831
_refine_ls_shift/su_max 0.001
_refine_ls_shift/su_mean 0.000
_refine_ls_structure_factor_coef Fsqd
_refine_ls_weighting_details 'calc w=1/[\s^2^(Fo^2^)+(0.1247P)^2^+1.3663P] where P=(Fo^2^+2Fc^2^)/3'
_refine_ls_weighting_scheme calc
_refine_ls_wR_factor_gt 0.2195
_refine_ls_wR_factor_ref 0.2453
_reflns_number_gt 2987
_reflns_number_total 4163
_reflns_threshold_expression >2sigma(I)
_cod_data_source_file ja503489b_si_002.cif
_cod_data_source_block 5aa
_cod_depositor_comments
;
The following automatic conversions were performed:

'_symmetry_cell_setting' value 'Triclinic' changed to 'triclinic'
according to
/usr/data/users/saulius/crontab/automatic-downloads/rss-feeds/ACS/lib/dictionaries/cif_core.dic
dictionary named 'cif_core.dic' version 2.4.2 from 2011-04-26.

Automatic conversion script
Id: cif_fix_values 2281 2013-09-26 08:29:07Z andrius 

 Adding full bibliography for 4121842--4121847.cif.
;
_cod_original_sg_symbol_H-M P-1
_cod_database_code 4121842

loop_
_symmetry_equiv_pos_as_xyz
'x, y, z'
'-x, -y, -z'

loop_
_atom_site_label
_atom_site_type_symbol
_atom_site_fract_x
_atom_site_fract_y
_atom_site_fract_z
_atom_site_U_iso_or_equiv
_atom_site_adp_type
_atom_site_occupancy
_atom_site_symmetry_multiplicity
_atom_site_calc_flag
_atom_site_refinement_flags
Si1 Si 0.72099(11) 0.76016(9) 0.81058(8) 0.0256(3) Uani 1 1 d .
C1 C 0.5019(4) 1.1705(3) 0.7561(4) 0.0345(10) Uani 1 1 d .
C2 C 0.4376(4) 1.0154(3) 0.7544(3) 0.0257(8) Uani 1 1 d .
C11 C 0.6641(5) 1.2053(4) 0.8235(4) 0.0450(11) Uani 1 1 d .
H11A H 0.6634 1.2582 0.8917 0.054 Uiso 1 1 calc R
C12 C 0.7834(5) 1.2836(5) 0.7652(4) 0.0500(12) Uani 1 1 d .
H12A H 0.7386 1.3425 0.7208 0.060 Uiso 1 1 calc R
H12B H 0.8122 1.2236 0.7146 0.060 Uiso 1 1 calc R
C13 C 0.9265(4) 1.3643(4) 0.8384(4) 0.0369(10) Uani 1 1 d .
H13A H 0.8969 1.4195 0.8927 0.044 Uiso 1 1 calc R
H13B H 0.9754 1.3048 0.8787 0.044 Uiso 1 1 calc R
C14 C 1.0402(5) 1.4493(5) 0.7815(4) 0.0498(12) Uani 1 1 d .
H14A H 0.9875 1.4974 0.7305 0.060 Uiso 1 1 calc R
H14B H 1.0846 1.3938 0.7377 0.060 Uiso 1 1 calc R
C15 C 1.1674(5) 1.5460(5) 0.8563(4) 0.0504(12) Uani 1 1 d .
H15A H 1.2313 1.6035 0.8128 0.076 Uiso 1 1 calc R
H15B H 1.2285 1.4995 0.9010 0.076 Uiso 1 1 calc R
H15C H 1.1247 1.5977 0.9037 0.076 Uiso 1 1 calc R
C16 C 0.6916(5) 1.0737(4) 0.8562(4) 0.0421(11) Uani 1 1 d .
H16A H 0.7912 1.0679 0.8397 0.050 Uiso 1 1 calc R
H16B H 0.6926 1.0687 0.9354 0.050 Uiso 1 1 calc R
C17 C 0.5653(4) 0.9606(3) 0.7929(3) 0.0280(8) Uani 1 1 d .
C18 C 0.5636(4) 0.8380(3) 0.7573(3) 0.0238(8) Uani 1 1 d .
C19 C 0.8826(4) 0.8708(4) 0.9044(3) 0.0363(10) Uani 1 1 d .
H19A H 0.9590 0.8247 0.9269 0.054 Uiso 1 1 calc R
H19B H 0.8464 0.9000 0.9688 0.054 Uiso 1 1 calc R
H19C H 0.9277 0.9462 0.8671 0.054 Uiso 1 1 calc R
C20 C 0.8025(5) 0.7022(4) 0.6946(4) 0.0440(11) Uani 1 1 d .
H20A H 0.8825 0.6623 0.7230 0.066 Uiso 1 1 calc R
H20B H 0.8450 0.7759 0.6546 0.066 Uiso 1 1 calc R
H20C H 0.7225 0.6380 0.6455 0.066 Uiso 1 1 calc R
C21 C 0.6384(5) 0.6267(4) 0.8948(4) 0.0403(10) Uani 1 1 d .
H21A H 0.7159 0.5834 0.9217 0.060 Uiso 1 1 calc R
H21B H 0.5525 0.5634 0.8499 0.060 Uiso 1 1 calc R
H21C H 0.6037 0.6636 0.9566 0.060 Uiso 1 1 calc R
C22 C 0.4342(4) 0.7567(3) 0.6744(3) 0.0232(8) Uani 1 1 d .
C23 C 0.4276(4) 0.6257(3) 0.6479(3) 0.0282(8) Uani 1 1 d .
H23A H 0.5016 0.5899 0.6861 0.034 Uiso 1 1 calc R
C24 C 0.3173(4) 0.5471(4) 0.5683(3) 0.0312(9) Uani 1 1 d .
H24A H 0.3181 0.4598 0.5517 0.037 Uiso 1 1 calc R
C25 C 0.2069(4) 0.5948(4) 0.5135(3) 0.0348(9) Uani 1 1 d .
H25A H 0.1294 0.5406 0.4602 0.042 Uiso 1 1 calc R
C26 C 0.2100(4) 0.7240(4) 0.5370(3) 0.0332(9) Uani 1 1 d .
H26A H 0.1346 0.7576 0.4981 0.040 Uiso 1 1 calc R
C27 C 0.3200(4) 0.8051(3) 0.6157(3) 0.0249(8) Uani 1 1 d .
B3 B 0.3776(6) 1.1121(4) 0.8439(4) 0.0410(12) Uani 1 1 d .
H3 H 0.4068 1.1214 0.9348 0.049 Uiso 1 1 calc R
B4 B 0.3652(6) 1.2464(4) 0.7682(5) 0.0414(12) Uani 1 1 d .
H4 H 0.3867 1.3462 0.8096 0.050 Uiso 1 1 calc R
B5 B 0.4208(5) 1.2258(5) 0.6411(5) 0.0410(12) Uani 1 1 d .
H5 H 0.4778 1.3114 0.6000 0.049 Uiso 1 1 calc R
B6 B 0.4719(5) 1.0791(4) 0.6332(4) 0.0338(10) Uani 1 1 d .
H6 H 0.5631 1.0682 0.5863 0.041 Uiso 1 1 calc R
B7 B 0.2530(5) 0.9712(4) 0.7731(4) 0.0321(10) Uani 1 1 d .
H7 H 0.1996 0.8877 0.8178 0.039 Uiso 1 1 calc R
B8 B 0.2015(6) 1.1197(4) 0.7764(5) 0.0422(12) Uani 1 1 d .
H8 H 0.1117 1.1358 0.8225 0.051 Uiso 1 1 calc R
B9 B 0.2255(5) 1.1863(4) 0.6503(4) 0.0363(11) Uani 1 1 d .
H9 H 0.1507 1.2451 0.6129 0.044 Uiso 1 1 calc R
B10 B 0.2920(5) 1.0813(5) 0.5670(4) 0.0360(11) Uani 1 1 d .
H10 H 0.2617 1.0700 0.4761 0.043 Uiso 1 1 calc R
B11 B 0.3120(5) 0.9467(4) 0.6443(4) 0.0266(9) Uani 1 1 d .
B12 B 0.1559(5) 1.0149(4) 0.6538(4) 0.0358(11) Uani 1 1 d .
H12 H 0.0364 0.9603 0.6194 0.043 Uiso 1 1 calc R

loop_
_atom_site_aniso_label
_atom_site_aniso_U_11
_atom_site_aniso_U_22
_atom_site_aniso_U_33
_atom_site_aniso_U_23
_atom_site_aniso_U_13
_atom_site_aniso_U_12
Si1 0.0276(6) 0.0196(5) 0.0280(6) 0.0035(4) -0.0007(4) 0.0061(4)
C1 0.033(2) 0.0143(18) 0.056(3) 0.0116(17) 0.0096(19) 0.0031(15)
C2 0.0324(19) 0.0131(17) 0.032(2) 0.0059(15) 0.0078(16) 0.0053(14)
C11 0.045(2) 0.026(2) 0.061(3) 0.005(2) 0.007(2) 0.0043(18)
C12 0.046(3) 0.044(3) 0.058(3) 0.015(2) 0.011(2) 0.005(2)
C13 0.035(2) 0.029(2) 0.046(3) 0.0027(18) 0.0024(18) 0.0103(17)
C14 0.051(3) 0.049(3) 0.054(3) 0.012(2) 0.013(2) 0.017(2)
C15 0.040(2) 0.057(3) 0.050(3) 0.012(2) 0.009(2) 0.001(2)
C16 0.042(2) 0.019(2) 0.056(3) -0.0017(18) -0.013(2) 0.0032(17)
C17 0.032(2) 0.0174(18) 0.032(2) 0.0046(15) 0.0015(16) 0.0026(15)
C18 0.0269(18) 0.0175(17) 0.0259(19) 0.0050(14) 0.0040(15) 0.0035(14)
C19 0.029(2) 0.034(2) 0.042(2) 0.0048(18) -0.0055(17) 0.0075(17)
C20 0.051(3) 0.035(2) 0.049(3) -0.002(2) 0.011(2) 0.017(2)
C21 0.048(2) 0.028(2) 0.041(2) 0.0138(18) -0.0017(19) 0.0074(18)
C22 0.0268(18) 0.0187(17) 0.0237(19) 0.0028(14) 0.0063(15) 0.0041(14)
C23 0.032(2) 0.0211(18) 0.030(2) 0.0012(15) 0.0011(16) 0.0065(15)
C24 0.037(2) 0.0205(19) 0.032(2) 0.0011(15) 0.0036(16) 0.0014(16)
C25 0.034(2) 0.032(2) 0.030(2) -0.0093(17) -0.0003(17) 0.0007(17)
C26 0.0271(19) 0.041(2) 0.031(2) -0.0002(17) -0.0031(16) 0.0114(17)
C27 0.0256(18) 0.0263(19) 0.0236(19) 0.0037(15) 0.0065(15) 0.0071(15)
B3 0.061(3) 0.025(2) 0.042(3) 0.001(2) 0.020(2) 0.015(2)
B4 0.047(3) 0.018(2) 0.062(3) 0.006(2) 0.013(2) 0.012(2)
B5 0.037(3) 0.030(2) 0.065(3) 0.025(2) 0.020(2) 0.014(2)
B6 0.038(2) 0.031(2) 0.040(3) 0.019(2) 0.017(2) 0.015(2)
B7 0.041(3) 0.025(2) 0.036(3) 0.0087(19) 0.021(2) 0.0111(19)
B8 0.051(3) 0.028(2) 0.059(3) 0.010(2) 0.030(3) 0.018(2)
B9 0.031(2) 0.029(2) 0.058(3) 0.016(2) 0.019(2) 0.0151(19)
B10 0.041(3) 0.040(3) 0.038(3) 0.018(2) 0.014(2) 0.023(2)
B11 0.024(2) 0.027(2) 0.032(2) 0.0065(18) 0.0056(17) 0.0100(17)
B12 0.028(2) 0.029(2) 0.056(3) 0.008(2) 0.014(2) 0.0125(19)

loop_
_atom_type_symbol
_atom_type_description
_atom_type_scat_dispersion_real
_atom_type_scat_dispersion_imag
_atom_type_scat_source
C C 0.0033 0.0016 'International Tables Vol C Tables 4.2.6.8 and 6.1.1.4'
H H 0.0000 0.0000 'International Tables Vol C Tables 4.2.6.8 and 6.1.1.4'
B B 0.0013 0.0007 'International Tables Vol C Tables 4.2.6.8 and 6.1.1.4'
Si Si 0.0817 0.0704 'International Tables Vol C Tables 4.2.6.8 and 6.1.1.4'

loop_
_geom_angle_atom_site_label_1
_geom_angle_atom_site_label_2
_geom_angle_atom_site_label_3
_geom_angle
C19 Si1 C20 106.4(2)
C19 Si1 C21 104.91(19)
C20 Si1 C21 113.2(2)
C19 Si1 C18 114.33(17)
C20 Si1 C18 110.36(19)
C21 Si1 C18 107.61(18)
C11 C1 C2 105.8(3)
C11 C1 B4 126.9(4)
C2 C1 B4 111.4(3)
C11 C1 B3 107.0(4)
C2 C1 B3 62.4(2)
B4 C1 B3 62.7(3)
C11 C1 B6 117.3(3)
C2 C1 B6 62.2(2)
B4 C1 B6 113.1(3)
B3 C1 B6 115.6(3)
C11 C1 B5 134.1(3)
C2 C1 B5 110.6(3)
B4 C1 B5 61.9(3)
B3 C1 B5 114.1(3)
B6 C1 B5 61.2(3)
C17 C2 C1 108.6(3)
C17 C2 B11 120.7(3)
C1 C2 B11 114.1(3)
C17 C2 B7 130.8(3)
C1 C2 B7 111.9(3)
B11 C2 B7 64.4(2)
C17 C2 B6 106.7(3)
C1 C2 B6 62.1(3)
B11 C2 B6 63.8(3)
B7 C2 B6 116.3(3)
C17 C2 B3 119.9(3)
C1 C2 B3 62.0(2)
B11 C2 B3 115.8(3)
B7 C2 B3 61.3(3)
B6 C2 B3 115.3(3)
C12 C11 C1 113.5(4)
C12 C11 C16 114.0(4)
C1 C11 C16 105.7(3)
C11 C12 C13 115.3(4)
C14 C13 C12 115.4(4)
C13 C14 C15 114.5(4)
C17 C16 C11 109.7(3)
C18 C17 C2 120.8(3)
C18 C17 C16 132.1(3)
C2 C17 C16 106.2(3)
C17 C18 C22 120.6(3)
C17 C18 Si1 122.2(3)
C22 C18 Si1 117.2(2)
C23 C22 C27 116.5(3)
C23 C22 C18 119.2(3)
C27 C22 C18 124.2(3)
C24 C23 C22 122.5(3)
C25 C24 C23 120.2(3)
C24 C25 C26 119.0(3)
C27 C26 C25 122.0(3)
C26 C27 C22 119.8(3)
C26 C27 B11 119.8(3)
C22 C27 B11 120.2(3)
C1 B3 C2 55.6(2)
C1 B3 B8 104.5(4)
C2 B3 B8 104.1(4)
C1 B3 B7 104.6(3)
C2 B3 B7 58.7(2)
B8 B3 B7 61.0(3)
C1 B3 B4 57.8(3)
C2 B3 B4 102.3(3)
B8 B3 B4 60.4(3)
B7 B3 B4 108.8(4)
C1 B4 B5 60.0(3)
C1 B4 B8 104.7(3)
B5 B4 B8 108.8(4)
C1 B4 B3 59.5(3)
B5 B4 B3 109.9(3)
B8 B4 B3 59.0(3)
C1 B4 B9 104.9(3)
B5 B4 B9 60.0(3)
B8 B4 B9 59.9(3)
B3 B4 B9 107.3(3)
C1 B5 B4 58.2(3)
C1 B5 B6 59.4(3)
B4 B5 B6 108.5(3)
C1 B5 B9 104.1(3)
B4 B5 B9 60.7(3)
B6 B5 B9 107.1(3)
C1 B5 B10 104.1(3)
B4 B5 B10 108.3(3)
B6 B5 B10 59.1(3)
B9 B5 B10 59.6(3)
C1 B6 C2 55.7(2)
C1 B6 B10 106.2(3)
C2 B6 B10 103.9(3)
C1 B6 B5 59.4(3)
C2 B6 B5 104.0(3)
B10 B6 B5 61.9(3)
C1 B6 B11 102.9(3)
C2 B6 B11 56.5(2)
B10 B6 B11 61.2(3)
B5 B6 B11 109.6(3)
C2 B7 B3 60.0(2)
C2 B7 B12 103.2(3)
B3 B7 B12 108.4(3)
C2 B7 B8 103.9(3)
B3 B7 B8 59.4(3)
B12 B7 B8 60.3(3)
C2 B7 B11 56.7(2)
B3 B7 B11 108.4(3)
B12 B7 B11 60.4(2)
B8 B7 B11 108.1(3)
B3 B8 B4 60.6(3)
B3 B8 B7 59.6(3)
B4 B8 B7 107.9(3)
B3 B8 B9 108.9(3)
B4 B8 B9 60.3(3)
B7 B8 B9 108.0(3)
B3 B8 B12 108.1(3)
B4 B8 B12 108.4(3)
B7 B8 B12 59.8(3)
B9 B8 B12 60.3(3)
B5 B9 B10 61.2(3)
B5 B9 B8 108.1(3)
B10 B9 B8 109.2(3)
B5 B9 B4 59.3(3)
B10 B9 B4 108.5(3)
B8 B9 B4 59.8(3)
B5 B9 B12 109.4(3)
B10 B9 B12 61.0(3)
B8 B9 B12 60.0(3)
B4 B9 B12 107.8(3)
B6 B10 B9 106.9(4)
B6 B10 B5 59.1(3)
B9 B10 B5 59.2(3)
B6 B10 B11 60.4(2)
B9 B10 B11 107.1(3)
B5 B10 B11 106.9(3)
B6 B10 B12 107.9(3)
B9 B10 B12 59.8(3)
B5 B10 B12 106.9(3)
B11 B10 B12 59.6(2)
C27 B11 C2 110.6(3)
C27 B11 B6 118.7(3)
C2 B11 B6 59.7(2)
C27 B11 B12 132.4(3)
C2 B11 B12 103.8(3)
B6 B11 B12 106.7(3)
C27 B11 B7 114.2(3)
C2 B11 B7 58.8(2)
B6 B11 B7 108.5(3)
B12 B11 B7 59.1(3)
C27 B11 B10 135.1(3)
C2 B11 B10 104.2(3)
B6 B11 B10 58.4(2)
B12 B11 B10 60.2(2)
B7 B11 B10 107.6(3)
B7 B12 B8 59.9(3)
B7 B12 B9 107.6(3)
B8 B12 B9 59.7(3)
B7 B12 B11 60.4(2)
B8 B12 B11 107.8(3)
B9 B12 B11 107.1(3)
B7 B12 B10 108.6(3)
B8 B12 B10 107.5(3)
B9 B12 B10 59.2(3)
B11 B12 B10 60.2(2)

loop_
_geom_bond_atom_site_label_1
_geom_bond_atom_site_label_2
_geom_bond_distance
Si1 C19 1.859(4)
Si1 C20 1.875(4)
Si1 C21 1.882(4)
Si1 C18 1.914(4)
C1 C11 1.554(6)
C1 C2 1.611(5)
C1 B4 1.692(6)
C1 B3 1.723(6)
C1 B6 1.724(7)
C1 B5 1.724(6)
C2 C17 1.482(5)
C2 B11 1.666(6)
C2 B7 1.705(6)
C2 B6 1.726(6)
C2 B3 1.729(6)
C11 C12 1.504(6)
C11 C16 1.558(6)
C12 C13 1.522(6)
C13 C14 1.491(6)
C14 C15 1.512(6)
C16 C17 1.538(5)
C17 C18 1.361(5)
C18 C22 1.509(5)
C22 C23 1.409(5)
C22 C27 1.421(5)
C23 C24 1.385(5)
C24 C25 1.370(6)
C25 C26 1.392(5)
C26 C27 1.387(5)
C27 B11 1.564(5)
B3 B8 1.747(8)
B3 B7 1.750(7)
B3 B4 1.776(7)
B4 B5 1.756(8)
B4 B8 1.773(7)
B4 B9 1.782(8)
B5 B6 1.756(6)
B5 B9 1.770(6)
B5 B10 1.805(7)
B6 B10 1.756(7)
B6 B11 1.793(6)
B7 B12 1.772(7)
B7 B8 1.775(6)
B7 B11 1.797(6)
B8 B9 1.776(7)
B8 B12 1.782(7)
B9 B10 1.775(7)
B9 B12 1.786(6)
B10 B11 1.806(6)
B10 B12 1.807(6)
B11 B12 1.797(6)
